data_4343930
loop_
_publ_author_name
'Taraba, J.'
'Zak, Z.'

_publ_section_title
;
 Novel cation [N (S O2 N Me3)2]+ and its synthesis and crystal structure.
 Dichloride of imido-bis(sulfuric) acid H N (S O2 Cl)2. Part 1. Crystal
 structures of K N (S O2 Cl)2.(1/2) C H3 C N, K N (S O2 Cl)2.(1/6)C H2
 Cl2, and [P Cl4] [N (S O2 Cl)2]
;
_journal_name_full 'Inorganic Chemistry'
_journal_page_first 3695
_journal_page_last 3700
_journal_volume 45
_journal_year 2006
_chemical_formula_sum 'C6 H18 Cl4 Fe N3 O4 S2'
_chemical_name_systematic '(N (S O2 N (C H3)3)2) (Fe Cl4)'
_space_group_IT_number 2
_symmetry_space_group_name_Hall '-P 1'
_symmetry_space_group_name_H-M 'P -1'
_cell_angle_alpha 86.73
_cell_angle_beta 85.38
_cell_angle_gamma 79.7
_cell_formula_units_Z 8
_cell_length_a 12.087
_cell_length_b 13.829
_cell_length_c 21.852
_cell_volume 3578.661
_citation_journal_id_ASTM INOCAJ
_cod_data_source_file Taraba_INOCAJ_2006_782.cif
_cod_data_source_block C6H18Cl4Fe1N3O4S2
_cod_original_formula_sum 'C6 H18 Cl4 Fe1 N3 O4 S2'
_cod_database_code 4343930

loop_
_symmetry_equiv_pos_as_xyz
x,y,z
-x,-y,-z

loop_
_atom_site_label
_atom_site_type_symbol
_atom_site_fract_x
_atom_site_fract_y
_atom_site_fract_z
_atom_site_occupancy
_atom_site_U_iso_or_equiv
C10 C+4 0.5369 0.1188 0.1806 1 0.0
H50 H-1 0.6561 0.5286 0.0933 1 0.0
N10 N-3 0.9977 0.634 0.2486 1 0.0
N6 N-3 0.5201 0.1062 0.2491 1 0.0
C6 C+4 0.3988 0.426 0.7561 1 0.0
H72 H-1 0.842 0.9635 0.0368 1 0.0
C8 C+4 0.8001 -0.1486 0.3774 1 0.0
N4 N-3 0.7252 -0.0901 0.4246 1 0.0
H3 H-1 0.3785 0.7304 0.553 1 0.0
Cl2 Cl-1 0.32071 1.02686 0.11998 1 0.0
C19 C+4 0.9786 0.5475 0.217 1 0.0
H24 H-1 0.7541 -0.1705 0.3478 1 0.0
S6 S+6 0.77609 0.35612 0.14559 1 0.0
H30 H-1 0.614 0.1295 0.1693 1 0.0
H62 H-1 0.8923 0.6134 0.3238 1 0.0
H20 H-1 0.5855 -0.1066 0.4802 1 0.0
C3 C+4 0.1622 0.7331 0.5728 1 0.0
C15 C+4 1.0052 0.0298 0.2107 1 0.0
H35 H-1 0.6273 0.1961 0.2685 1 0.0
Cl13 Cl-1 0.10988 0.77621 0.40644 1 0.0
H55 H-1 1.0025 0.554 0.1732 1 0.0
H15 H-1 0.618 0.3791 0.7433 1 0.0
O10 O-2 0.8182 0.1255 0.14098 1 0.0
Cl15 Cl-1 0.23963 0.87196 0.27023 1 0.0
C24 C+4 0.8829 0.8984 0.0489 1 0.0
H63 H-1 0.9883 0.6737 0.3375 1 0.0
H4 H-1 0.1612 0.5382 0.5662 1 0.0
H5 H-1 0.2756 0.5175 0.5231 1 0.0
O9 O-2 1.0029 0.1401 0.08991 1 0.0
H39 H-1 0.8908 0.2511 0.2561 1 0.0
C17 C+4 0.6455 0.4742 0.0688 1 0.0
H70 H-1 0.9288 0.8693 0.0133 1 0.0
O4 O-2 0.3091 0.3725 0.6391 1 0.0
H14 H-1 0.633 0.3675 0.6705 1 0.0
H52 H-1 0.709 0.3377 -0.0095 1 0.0
O11 O-2 0.7932 0.4428 0.17218 1 0.0
S2 S+6 0.41057 0.41001 0.63244 1 0.0
H65 H-1 0.6797 0.8359 0.142 1 0.0
Cl4 Cl-1 0.38222 0.9036 -0.01813 1 0.0
H36 H-1 0.5302 0.1884 0.322 1 0.0
H2 H-1 0.4168 0.6214 0.5291 1 0.0
O13 O-2 0.945 0.8188 0.25196 1 0.0
H38 H-1 0.8281 0.1586 0.2559 1 0.0
H28 H-1 0.4832 0.1755 0.1661 1 0.0
S1 S+6 0.29258 0.60076 0.6434 1 0.0
H43 H-1 1.0553 0.0051 0.1754 1 0.0
H18 H-1 0.4031 0.4962 0.7539 1 0.0
H11 H-1 0.4031 0.2522 0.7203 1 0.0
H37 H-1 0.933 0.1537 0.2969 1 0.0
Cl10 Cl-1 0.0784 0.32819 0.33778 1 0.0
H7 H-1 0.1344 0.7532 0.5323 1 0.0
H68 H-1 0.6785 0.7744 0.0346 1 0.0
C12 C+4 0.5471 0.1934 0.2774 1 0.0
H57 H-1 1.0224 0.4877 0.2351 1 0.0
C4 C+4 0.4792 0.268 0.7159 1 0.0
H31 H-1 0.3953 0.0823 0.3136 1 0.0
O6 O-2 0.7529 0.07 0.36875 1 0.0
H27 H-1 0.8571 -0.0354 0.4557 1 0.0
O5 O-2 0.5874 0.069 0.4402 1 0.0
H26 H-1 0.7495 -0.026 0.5041 1 0.0
H34 H-1 0.5016 0.2532 0.2604 1 0.0
H40 H-1 1.0696 0.2522 0.199 1 0.0
C23 C+4 0.7347 0.8147 0.0192 1 0.0
H12 H-1 0.5175 0.2465 0.7535 1 0.0
O12 O-2 0.6822 0.3123 0.16523 1 0.0
H48 H-1 0.8291 0.467 -0.004 1 0.0
C16 C+4 0.8459 0.4421 0.0377 1 0.0
Cl12 Cl-1 0.10663 0.34854 0.49859 1 0.0
N3 N-3 0.4722 0.3767 0.7053 1 0.0
H16 H-1 0.424 0.3965 0.7955 1 0.0
C9 C+4 0.7966 -0.0686 0.4742 1 0.0
H41 H-1 1.1392 0.1526 0.1717 1 0.0
H54 H-1 0.8024 0.2659 0.0273 1 0.0
Cl9 Cl-1 0.22367 0.5025 0.38659 1 0.0
C13 C+4 0.9011 0.1791 0.2581 1 0.0
H44 H-1 0.935 0.0035 0.2114 1 0.0
C2 C+4 0.2122 0.5681 0.5368 1 0.0
H19 H-1 0.5945 -0.1628 0.4174 1 0.0
S7 S+6 0.90494 0.7438 0.22279 1 0.0
C21 C+4 0.9721 0.6183 0.3158 1 0.0
N11 N-3 0.9388 0.749 0.1526 1 0.0
Cl5 Cl-1 0.13071 0.40003 0.09803 1 0.0
N2 N-3 0.4028 0.524 0.6292 1 0.0
H71 H-1 0.9319 0.9047 0.0815 1 0.0
Cl6 Cl-1 0.3344 0.55498 0.11595 1 0.0
Cl3 Cl-1 0.17392 0.83667 0.0931 1 0.0
H61 H-1 1.0188 0.5572 0.3304 1 0.0
S8 S+6 0.87369 0.71701 0.10075 1 0.0
O14 O-2 0.7974 0.7228 0.24092 1 0.0
H42 H-1 1.1202 0.1633 0.2445 1 0.0
S4 S+6 0.61669 -0.00374 0.27192 1 0.0
H56 H-1 0.8983 0.5432 0.2216 1 0.0
H22 H-1 0.8448 -0.206 0.3975 1 0.0
N8 N-3 0.8912 0.2873 0.1358 1 0.0
N12 N-3 0.8011 0.8342 0.0716 1 0.0
H47 H-1 0.8575 0.4964 0.062 1 0.0
N5 N-3 0.5903 -0.0079 0.3424 1 0.0
O15 O-2 0.7847 0.6656 0.1196 1 0.0
H13 H-1 0.581 0.4722 0.6978 1 0.0
N9 N-3 0.7497 0.3979 0.067 1 0.0
H1 H-1 0.3346 0.7015 0.4904 1 0.0
H6 H-1 0.1713 0.5967 0.5013 1 0.0
C20 C+4 1.1184 0.6467 0.2361 1 0.0
O3 O-2 0.4988 0.3697 0.5895 1 0.0
C14 C+4 1.0864 0.1804 0.2052 1 0.0
H29 H-1 0.5244 0.0594 0.1617 1 0.0
H59 H-1 1.1307 0.7046 0.2567 1 0.0
H8 H-1 0.1901 0.7878 0.5895 1 0.0
N7 N-3 0.9793 0.1395 0.2056 1 0.0
H17 H-1 0.3208 0.4179 0.7523 1 0.0
Cl11 Cl-1 0.3452 0.2495 0.40201 1 0.0
C22 C+4 0.7229 0.8833 0.1211 1 0.0
H67 H-1 0.6965 0.8773 0.0015 1 0.0
C11 C+4 0.4024 0.0937 0.2689 1 0.0
H69 H-1 0.7861 0.7797 -0.0125 1 0.0
C1 C+4 0.3548 0.6777 0.5319 1 0.0
O8 O-2 0.7238 0.0165 0.25041 1 0.0
C18 C+4 0.732 0.3135 0.0314 1 0.0
H53 H-1 0.673 0.2817 0.0531 1 0.0
Cl14 Cl-1 0.34687 0.88983 0.41367 1 0.0
O16 O-2 0.9518 0.6837 0.051 1 0.0
H60 H-1 1.1352 0.6556 0.1918 1 0.0
O2 O-2 0.196 0.5643 0.6674 1 0.0
S5 S+6 0.9134 0.17192 0.1343 1 0.0
Cl8 Cl-1 0.42137 0.31201 0.0685 1 0.0
H10 H-1 0.5218 0.2341 0.6809 1 0.0
H25 H-1 0.8295 -0.1304 0.4951 1 0.0
H66 H-1 0.671 0.9382 0.103 1 0.0
H23 H-1 0.8507 -0.1077 0.3559 1 0.0
Fe3 Fe+3 0.19166 0.35494 0.40642 1 0.0
H58 H-1 1.168 0.5881 0.2518 1 0.0
H33 H-1 0.35 0.1532 0.2572 1 0.0
H32 H-1 0.3846 0.0372 0.249 1 0.0
S3 S+6 0.66054 0.02671 0.39145 1 0.0
Cl7 Cl-1 0.30328 0.36152 0.22353 1 0.0
H49 H-1 0.63 0.4991 0.0269 1 0.0
O1 O-2 0.3208 0.6837 0.6686 1 0.0
Fe4 Fe+3 0.19422 0.89412 0.36737 1 0.0
C5 C+4 0.5854 0.4009 0.7041 1 0.0
Fe2 Fe+3 0.29767 0.40605 0.12658 1 0.0
O7 O-2 0.5728 -0.0789 0.24518 1 0.0
H9 H-1 0.1007 0.7149 0.6006 1 0.0
H51 H-1 0.5817 0.4452 0.0874 1 0.0
H21 H-1 0.6727 -0.2073 0.4715 1 0.0
Fe1 Fe+3 0.33643 0.88372 0.0799 1 0.0
H45 H-1 1.0422 0.0088 0.2487 1 0.0
N1 N-3 0.2556 0.647 0.5669 1 0.0
H46 H-1 0.9144 0.3919 0.0359 1 0.0
C7 C+4 0.6369 -0.1465 0.4507 1 0.0
Cl1 Cl-1 0.46635 0.773 0.11986 1 0.0
H64 H-1 0.7663 0.9083 0.1507 1 0.0
Cl16 Cl-1 0.08146 1.03454 0.38025 1 0.0
